data_7233384
loop_
_publ_author_name
'Jakubczyk, Micha\/l'
'Mkrtchyan, Satenik'
'Madura, Izabela D.'
'Marek, Paulina H.'
'Iaroshenko, Viktor O.'

_publ_section_title
;
 Copper-catalyzed direct C--H arylselenation of 4-nitro-pyrazoles and
 other heterocycles with selenium powder and aryl iodides. Access to
 unsymmetrical heteroaryl selenides
;
_journal_issue 44
_journal_name_full 'RSC Advances'
_journal_page_first 25368
_journal_paper_doi 10.1039/C9RA05004C
_journal_volume 9
_journal_year 2019
_chemical_formula_moiety 'C19 H19 N3 O2 Se'
_chemical_formula_sum 'C19 H19 N3 O2 Se'
_chemical_formula_weight 400.33
_chemical_name_systematic
;
1-(4-ethylbenzyl)-4-nitro-3-(p-tolylselanyl)pyridine
;
_space_group_crystal_system monoclinic
_space_group_IT_number 14
_space_group_name_Hall '-P 2ybc'
_space_group_name_H-M_alt 'P 1 21/c 1'
_symmetry_space_group_name_Hall '-P 2ybc'
_symmetry_space_group_name_H-M 'P 1 21/c 1'
_atom_sites_solution_hydrogens geom
_atom_sites_solution_primary direct
_audit_creation_date 2019-06-13
_audit_creation_method
;
Olex2 1.2-beta
(compiled 2018.05.29 svn.r3508 for OlexSys, GUI svn.r5506)
;
_audit_update_record
;
2019-06-13 deposited with the CCDC.    2019-08-13 downloaded from the CCDC.
;
_cell_angle_alpha 90
_cell_angle_beta 95.860(6)
_cell_angle_gamma 90
_cell_formula_units_Z 4
_cell_length_a 4.8207(3)
_cell_length_b 36.9783(15)
_cell_length_c 10.4021(6)
_cell_measurement_reflns_used 3030
_cell_measurement_temperature 293(2)
_cell_measurement_theta_max 23.9650
_cell_measurement_theta_min 4.0650
_cell_volume 1844.60(17)
_computing_cell_refinement 'CrysAlisPro 1.171.38.46 (Rigaku OD, 2015)'
_computing_data_collection 'CrysAlisPro 1.171.38.46 (Rigaku OD, 2015)'
_computing_data_reduction 'CrysAlisPro 1.171.38.46 (Rigaku OD, 2015)'
_computing_molecular_graphics 'Olex2 (Dolomanov et al., 2009)'
_computing_publication_material 'Olex2 (Dolomanov et al., 2009)'
_computing_structure_refinement 'ShelXL (Sheldrick, 2015)'
_computing_structure_solution 'ShelXT (Sheldrick, 2015)'
_diffrn_ambient_temperature 293(2)
_diffrn_detector 'CCD plate'
_diffrn_detector_area_resol_mean 10.3347
_diffrn_detector_type Atlas
_diffrn_measured_fraction_theta_full 0.998
_diffrn_measured_fraction_theta_max 0.921
_diffrn_measurement_details
;
List of Runs (angles in degrees, time in seconds):

  # Type    Start    End  Width  t~exp~   \w     \q     \k     \f   Frames
#--------------------------------------------------------------------------
  1  \w    -95.00  18.00   0.50   25.00    --  -16.04 -77.00  60.00  226
  2  \w    -92.00  10.00   0.50   25.00    --  -16.04 -38.00 -30.00  204
  3  \w    -10.00  92.00   0.50   25.00    --   16.36  38.00-180.00  204
  4  \w   -106.00 -34.00   0.50   25.00    --  -16.04-179.00 -30.00  144
  5  \w    -90.00 -38.00   0.50   25.00    --  -16.04 -57.00-150.00  104
  6  \w     56.00 106.00   0.50   25.00    --   16.36 179.00 -60.00  100
;
_diffrn_measurement_device 'four-circle diffractometer'
_diffrn_measurement_device_type 'Xcalibur, Atlas, Gemini ultra'
_diffrn_measurement_method '\w scans'
_diffrn_orient_matrix_type 'CrysAlisPro convention (1999,Acta A55,543-557)'
_diffrn_orient_matrix_UB_11 -0.0266328000
_diffrn_orient_matrix_UB_12 -0.0029882000
_diffrn_orient_matrix_UB_13 -0.0675066000
_diffrn_orient_matrix_UB_21 -0.1453496000
_diffrn_orient_matrix_UB_22 0.0013402000
_diffrn_orient_matrix_UB_23 0.0047388000
_diffrn_orient_matrix_UB_31 0.0060608000
_diffrn_orient_matrix_UB_32 0.0188984000
_diffrn_orient_matrix_UB_33 -0.0110114000
_diffrn_radiation_monochromator graphite
_diffrn_radiation_probe x-ray
_diffrn_radiation_type MoK\a
_diffrn_radiation_wavelength 0.71073
_diffrn_reflns_av_R_equivalents 0.0730
_diffrn_reflns_av_unetI/netI 0.0819
_diffrn_reflns_Laue_measured_fraction_full 0.998
_diffrn_reflns_Laue_measured_fraction_max 0.921
_diffrn_reflns_limit_h_max 7
_diffrn_reflns_limit_h_min -6
_diffrn_reflns_limit_k_max 49
_diffrn_reflns_limit_k_min -53
_diffrn_reflns_limit_l_max 14
_diffrn_reflns_limit_l_min -14
_diffrn_reflns_number 25566
_diffrn_reflns_point_group_measured_fraction_full 0.998
_diffrn_reflns_point_group_measured_fraction_max 0.921
_diffrn_reflns_theta_full 26.000
_diffrn_reflns_theta_max 31.428
_diffrn_reflns_theta_min 3.306
_diffrn_source 'fine-focus sealed X-ray tube'
_diffrn_source_type 'Enhance (Mo) X-ray Source'
_exptl_absorpt_coefficient_mu 2.052
_exptl_absorpt_correction_T_max 1.00000
_exptl_absorpt_correction_T_min 0.91974
_exptl_absorpt_correction_type multi-scan
_exptl_absorpt_process_details
;
CrysAlisPro 1.171.38.46 (Rigaku Oxford Diffraction, 2015)
Empirical absorption correction using spherical harmonics,
 implemented in SCALE3 ABSPACK scaling algorithm.
;
_exptl_crystal_colour yellowish
_exptl_crystal_density_diffrn 1.442
_exptl_crystal_description trapezoid
_exptl_crystal_F_000 816
_exptl_crystal_size_max 0.35
_exptl_crystal_size_mid 0.08
_exptl_crystal_size_min 0.05
_refine_diff_density_max 0.276
_refine_diff_density_min -0.201
_refine_diff_density_rms 0.049
_refine_ls_extinction_method none
_refine_ls_goodness_of_fit_ref 1.001
_refine_ls_hydrogen_treatment constr
_refine_ls_matrix_type full
_refine_ls_number_parameters 266
_refine_ls_number_reflns 5610
_refine_ls_number_restraints 21
_refine_ls_restrained_S_all 1.013
_refine_ls_R_factor_all 0.1563
_refine_ls_R_factor_gt 0.0516
_refine_ls_shift/su_max 0.000
_refine_ls_shift/su_mean 0.000
_refine_ls_structure_factor_coef Fsqd
_refine_ls_weighting_details 'w=1/[\s^2^(Fo^2^)+(0.0363P)^2^+0.2825P] where P=(Fo^2^+2Fc^2^)/3'
_refine_ls_weighting_scheme calc
_refine_ls_wR_factor_gt 0.0916
_refine_ls_wR_factor_ref 0.1214
_reflns_Friedel_coverage 0.000
_reflns_number_gt 2524
_reflns_number_total 5610
_reflns_threshold_expression 'I > 2\s(I)'
_cod_data_source_file c9ra05004c2.cif
_cod_data_source_block 1c
_cod_original_cell_volume 1844.63(17)
_cod_database_code 7233384
_shelx_space_group_comment
;
The symmetry employed for this shelxl refinement is uniquely defined
by the following loop, which should always be used as a source of
symmetry information in preference to the above space-group names.
They are only intended as comments.
;
_shelx_estimated_absorpt_t_max 0.904
_shelx_estimated_absorpt_t_min 0.534
_olex2_refinement_description
;
1. Fixed Uiso
 At 1.2 times of:
  All C(H) groups, All C(H,H) groups
 At 1.5 times of:
  All C(H,H,H) groups
2. Restrained distances
 Se1A-Se1
 1 with sigma of 0.004
 N3A-C20 \\sim N3-C20
 with sigma of 0.002
 O2A-N3A \\sim O2-N3 \\sim O1A-N3A \\sim O1-N3
 with sigma of 0.002
 Se1A-C4 \\sim Se1-C4
 with sigma of 0.015
 Se1A-C12 \\sim Se1-C12
 with sigma of 0.015
3. Uiso/Uaniso restraints and constraints
N3A \\sim N3: within 2A with sigma of 0.002 and sigma for terminal atoms of
0.005
Se1A \\sim Se1: within 2A with sigma of 0.009 and sigma for terminal atoms of
0.002
4. Others
 Sof(O2A)=Sof(N3A)=Sof(O1A)=1-FVAR(1)
 Sof(O1)=Sof(N3)=Sof(O2)=FVAR(1)
 Sof(Se1A)=1-FVAR(2)
 Sof(Se1)=FVAR(2)
5.a Secondary CH2 refined with riding coordinates:
 C18(H18A,H18B), C24(H24A,H24B)
5.b Aromatic/amide H refined with riding coordinates:
 C7(H7), C8(H8), C10(H10), C11(H11), C17(H17), C3(H3), C16(H16), C13(H13),
 C14(H14)
5.c Idealised Me refined as rotating group:
 C19(H19A,H19B,H19C), C25(H25A,H25B,H25C)
;
_olex2_date_sample_data_collection 2018-04-03
_olex2_submission_special_instructions 'No special instructions were received'
_oxdiff_exptl_absorpt_empirical_details
;
Empirical correction (ABSPACK) includes:
- Absorption correction using spherical harmonics
- Frame scaling
;
_oxdiff_exptl_absorpt_empirical_full_max 1.225
_oxdiff_exptl_absorpt_empirical_full_min 0.822

loop_
_space_group_symop_operation_xyz
'x, y, z'
'-x, y+1/2, -z+1/2'
'-x, -y, -z'
'x, -y-1/2, z-1/2'

loop_
_atom_site_label
_atom_site_type_symbol
_atom_site_fract_x
_atom_site_fract_y
_atom_site_fract_z
_atom_site_U_iso_or_equiv
_atom_site_adp_type
_atom_site_occupancy
_atom_site_site_symmetry_order
_atom_site_calc_flag
_atom_site_refinement_flags_posn
_atom_site_refinement_flags_adp
_atom_site_refinement_flags_occupancy
_atom_site_disorder_assembly
_atom_site_disorder_group
Se1 Se 0.7921(7) 0.34576(7) 0.4991(3) 0.0630(5) Uani 0.63(2) 1 d D U P A 1
N2 N 0.3984(5) 0.40127(6) 0.4438(2) 0.0526(6) Uani 1 1 d . . . . .
C4 C 0.5709(6) 0.37883(7) 0.3884(3) 0.0516(7) Uani 1 1 d D . . . .
N1 N 0.2566(6) 0.42375(7) 0.3583(3) 0.0810(9) Uani 1 1 d . . . . .
C5 C 0.6028(6) 0.42902(7) 0.6479(3) 0.0492(7) Uani 1 1 d . . . . .
C9 C 1.0162(6) 0.47266(8) 0.7802(3) 0.0585(8) Uani 1 1 d . . . . .
C7 C 0.6846(6) 0.46114(7) 0.5956(3) 0.0565(7) Uani 1 1 d . . . . .
H7 H 0.602359 0.468496 0.515083 0.068 Uiso 1 1 calc R . . . .
C12 C 0.5998(6) 0.30185(7) 0.4564(3) 0.0553(7) Uani 1 1 d D . . . .
C8 C 0.8866(7) 0.48243(8) 0.6612(3) 0.0615(8) Uani 1 1 d . . . . .
H8 H 0.936816 0.504026 0.623993 0.074 Uiso 1 1 calc R . . . .
C18 C 0.3719(7) 0.40635(8) 0.5811(3) 0.0627(8) Uani 1 1 d . . . . .
H18A H 0.372018 0.382874 0.622744 0.075 Uiso 1 1 calc R . . . .
H18B H 0.194431 0.417845 0.590927 0.075 Uiso 1 1 calc R . . . .
C10 C 0.9342(7) 0.44027(9) 0.8309(3) 0.0689(9) Uani 1 1 d . . . . .
H10 H 1.018168 0.432725 0.910825 0.083 Uiso 1 1 calc R . . . .
C11 C 0.7318(7) 0.41884(8) 0.7663(3) 0.0639(8) Uani 1 1 d . . . . .
H11 H 0.681793 0.397207 0.803324 0.077 Uiso 1 1 calc R . . . .
C17 C 0.3866(7) 0.29685(8) 0.3604(3) 0.0723(10) Uani 1 1 d . . . . .
H17 H 0.331026 0.315617 0.303987 0.087 Uiso 1 1 calc R . . . .
C20 C 0.5388(8) 0.38751(10) 0.2600(3) 0.0717(10) Uani 1 1 d D . . . .
C3 C 0.3466(10) 0.41528(10) 0.2458(4) 0.0922(13) Uani 1 1 d . . . . .
H3 H 0.287946 0.426526 0.167726 0.111 Uiso 1 1 calc R . . . .
C19 C 1.2367(7) 0.49591(10) 0.8508(4) 0.0891(12) Uani 1 1 d . . . . .
H19A H 1.346906 0.481594 0.913807 0.134 Uiso 1 1 calc GR . . . .
H19B H 1.150033 0.515291 0.893290 0.134 Uiso 1 1 calc GR . . . .
H19C H 1.354356 0.505737 0.790326 0.134 Uiso 1 1 calc GR . . . .
C16 C 0.2553(8) 0.26371(10) 0.3481(4) 0.0896(12) Uani 1 1 d . . . . .
H16 H 0.111736 0.260542 0.282283 0.107 Uiso 1 1 calc R . . . .
C15 C 0.3270(9) 0.23558(9) 0.4282(4) 0.0874(12) Uani 1 1 d . . . . .
C13 C 0.6755(9) 0.27381(10) 0.5387(4) 0.0910(12) Uani 1 1 d . . . . .
H13 H 0.817094 0.276949 0.605428 0.109 Uiso 1 1 calc R . . . .
C14 C 0.5413(11) 0.24089(10) 0.5224(4) 0.1025(14) Uani 1 1 d . . . . .
H14 H 0.598582 0.221837 0.577168 0.123 Uiso 1 1 calc R . . . .
C25 C 0.2874(12) 0.17499(12) 0.3283(5) 0.1383(19) Uani 1 1 d . . . . .
H25A H 0.282634 0.186007 0.244583 0.207 Uiso 1 1 calc GR . . . .
H25B H 0.178624 0.153200 0.322196 0.207 Uiso 1 1 calc GR . . . .
H25C H 0.476728 0.169324 0.359542 0.207 Uiso 1 1 calc GR . . . .
C24 C 0.1769(12) 0.19898(11) 0.4140(6) 0.1324(19) Uani 1 1 d . . . . .
H24A H 0.184771 0.187643 0.498414 0.159 Uiso 1 1 calc R . . . .
H24B H -0.017832 0.203204 0.384598 0.159 Uiso 1 1 calc R . . . .
O1 O 0.838(2) 0.3431(2) 0.1906(10) 0.113(3) Uani 0.79(2) 1 d D . P B 1
N3 N 0.706(2) 0.37055(18) 0.1663(8) 0.093(3) Uani 0.79(2) 1 d D U P B 1
O2 O 0.694(3) 0.3857(3) 0.0627(7) 0.152(4) Uani 0.79(2) 1 d D . P B 1
O2A O 0.529(10) 0.3983(8) 0.038(2) 0.153(13) Uani 0.21(2) 1 d D . P B 2
N3A N 0.598(7) 0.3786(6) 0.1282(12) 0.093(3) Uani 0.21(2) 1 d D U P B 2
O1A O 0.730(9) 0.3508(8) 0.142(5) 0.142(12) Uani 0.21(2) 1 d D . P B 2
Se1A Se 0.8178(14) 0.34656(13) 0.4663(16) 0.0851(16) Uani 0.37(2) 1 d D U P A 2

loop_
_atom_site_aniso_label
_atom_site_aniso_U_11
_atom_site_aniso_U_22
_atom_site_aniso_U_33
_atom_site_aniso_U_23
_atom_site_aniso_U_13
_atom_site_aniso_U_12
Se1 0.0747(12) 0.0462(5) 0.0633(14) -0.0062(6) -0.0170(5) 0.0040(5)
N2 0.0542(15) 0.0434(13) 0.0584(16) -0.0052(11) -0.0026(12) -0.0027(12)
C4 0.0577(19) 0.0415(15) 0.055(2) -0.0100(13) 0.0033(15) -0.0103(14)
N1 0.089(2) 0.0534(17) 0.092(2) 0.0011(15) -0.0320(18) 0.0058(15)
C5 0.0466(17) 0.0482(17) 0.0544(19) -0.0086(13) 0.0124(14) -0.0040(13)
C9 0.0493(18) 0.062(2) 0.065(2) -0.0218(16) 0.0095(16) -0.0057(15)
C7 0.0579(19) 0.0534(18) 0.0569(19) 0.0004(14) -0.0004(15) 0.0008(15)
C12 0.0579(19) 0.0450(16) 0.063(2) -0.0081(14) 0.0072(15) 0.0026(14)
C8 0.065(2) 0.0459(17) 0.075(2) -0.0061(15) 0.0111(18) -0.0078(15)
C18 0.060(2) 0.0619(19) 0.067(2) -0.0163(16) 0.0141(16) -0.0105(16)
C10 0.076(2) 0.081(2) 0.048(2) -0.0070(17) 0.0000(17) 0.0001(19)
C11 0.080(2) 0.0593(19) 0.054(2) 0.0002(15) 0.0124(17) -0.0093(17)
C17 0.082(3) 0.0505(19) 0.081(3) -0.0001(16) -0.0088(19) -0.0085(17)
C20 0.104(3) 0.063(2) 0.050(2) -0.0061(17) 0.011(2) -0.028(2)
C3 0.138(4) 0.065(2) 0.066(3) 0.0185(19) -0.032(2) -0.025(2)
C19 0.067(2) 0.105(3) 0.094(3) -0.044(2) 0.005(2) -0.016(2)
C16 0.096(3) 0.064(2) 0.104(3) -0.007(2) -0.014(2) -0.023(2)
C15 0.101(3) 0.055(2) 0.109(3) -0.004(2) 0.023(3) -0.011(2)
C13 0.114(3) 0.067(2) 0.086(3) 0.011(2) -0.017(2) 0.000(2)
C14 0.133(4) 0.065(3) 0.109(4) 0.028(2) 0.008(3) 0.000(3)
C25 0.155(5) 0.082(3) 0.179(5) -0.045(3) 0.022(4) -0.020(3)
C24 0.147(5) 0.071(3) 0.190(5) -0.007(3) 0.065(4) -0.024(3)
O1 0.117(6) 0.134(4) 0.092(5) -0.041(4) 0.029(4) -0.003(3)
N3 0.127(7) 0.104(4) 0.048(4) -0.011(3) 0.009(4) -0.040(4)
O2 0.236(10) 0.164(8) 0.061(4) 0.013(4) 0.037(5) -0.032(6)
O2A 0.27(4) 0.150(19) 0.044(11) 0.023(9) 0.029(15) 0.04(2)
N3A 0.127(7) 0.104(5) 0.048(4) -0.011(4) 0.010(5) -0.039(5)
O1A 0.12(2) 0.17(2) 0.13(3) -0.083(19) 0.017(18) 0.02(2)
Se1A 0.0509(12) 0.0572(12) 0.141(4) -0.0278(18) -0.019(2) -0.0015(8)

loop_
_atom_type_symbol
_atom_type_description
_atom_type_scat_dispersion_real
_atom_type_scat_dispersion_imag
_atom_type_scat_source
C C 0.0033 0.0016 'International Tables Vol C Tables 4.2.6.8 and 6.1.1.4'
H H 0.0000 0.0000 'International Tables Vol C Tables 4.2.6.8 and 6.1.1.4'
N N 0.0061 0.0033 'International Tables Vol C Tables 4.2.6.8 and 6.1.1.4'
O O 0.0106 0.0060 'International Tables Vol C Tables 4.2.6.8 and 6.1.1.4'
Se Se -0.0929 2.2259 'International Tables Vol C Tables 4.2.6.8 and 6.1.1.4'

loop_
_geom_angle_atom_site_label_1
_geom_angle_atom_site_label_2
_geom_angle_atom_site_label_3
_geom_angle
C12 Se1 C4 100.13(17)
C4 N2 N1 113.0(3)
C4 N2 C18 128.2(3)
N1 N2 C18 118.4(3)
N2 C4 Se1 117.7(2)
N2 C4 C20 105.1(3)
N2 C4 Se1A 128.3(6)
C20 C4 Se1 137.2(3)
C20 C4 Se1A 126.4(6)
C3 N1 N2 104.3(3)
C7 C5 C18 121.7(3)
C11 C5 C7 117.9(3)
C11 C5 C18 120.4(3)
C8 C9 C10 116.7(3)
C8 C9 C19 121.6(3)
C10 C9 C19 121.8(3)
C5 C7 H7 119.6
C8 C7 C5 120.8(3)
C8 C7 H7 119.6
C17 C12 Se1 126.7(2)
C17 C12 Se1A 120.7(4)
C13 C12 Se1 114.1(3)
C13 C12 C17 119.0(3)
C13 C12 Se1A 120.0(4)
C9 C8 C7 121.9(3)
C9 C8 H8 119.1
C7 C8 H8 119.1
N2 C18 C5 112.9(2)
N2 C18 H18A 109.0
N2 C18 H18B 109.0
C5 C18 H18A 109.0
C5 C18 H18B 109.0
H18A C18 H18B 107.8
C9 C10 H10 119.0
C11 C10 C9 121.9(3)
C11 C10 H10 119.0
C5 C11 C10 120.8(3)
C5 C11 H11 119.6
C10 C11 H11 119.6
C12 C17 H17 120.3
C12 C17 C16 119.3(3)
C16 C17 H17 120.3
C4 C20 C3 106.7(3)
C4 C20 N3 122.2(5)
C4 C20 N3A 147.9(13)
C3 C20 N3 130.9(5)
C3 C20 N3A 105.1(13)
N1 C3 C20 110.9(3)
N1 C3 H3 124.5
C20 C3 H3 124.5
C9 C19 H19A 109.5
C9 C19 H19B 109.5
C9 C19 H19C 109.5
H19A C19 H19B 109.5
H19A C19 H19C 109.5
H19B C19 H19C 109.5
C17 C16 H16 118.7
C15 C16 C17 122.7(4)
C15 C16 H16 118.7
C16 C15 C14 117.3(4)
C16 C15 C24 122.0(4)
C14 C15 C24 120.7(4)
C12 C13 H13 120.0
C12 C13 C14 120.0(4)
C14 C13 H13 120.0
C15 C14 C13 121.7(4)
C15 C14 H14 119.1
C13 C14 H14 119.1
H25A C25 H25B 109.5
H25A C25 H25C 109.5
H25B C25 H25C 109.5
C24 C25 H25A 109.5
C24 C25 H25B 109.5
C24 C25 H25C 109.5
C15 C24 H24A 108.7
C15 C24 H24B 108.7
C25 C24 C15 114.4(4)
C25 C24 H24A 108.7
C25 C24 H24B 108.7
H24A C24 H24B 107.6
O1 N3 C20 122.2(7)
O2 N3 C20 114.5(5)
O2 N3 O1 123.3(8)
O2A N3A C20 121.8(19)
O1A N3A C20 103.5(19)
O1A N3A O2A 135(3)
C4 Se1A C12 102.0(2)

loop_
_geom_bond_atom_site_label_1
_geom_bond_atom_site_label_2
_geom_bond_distance
Se1 C4 1.926(4)
Se1 C12 1.899(4)
N2 C4 1.345(3)
N2 N1 1.351(3)
N2 C18 1.460(4)
C4 C20 1.367(4)
C4 Se1A 1.817(7)
N1 C3 1.327(5)
C5 C7 1.380(4)
C5 C18 1.505(4)
C5 C11 1.375(4)
C9 C8 1.377(4)
C9 C10 1.382(4)
C9 C19 1.499(4)
C7 H7 0.9300
C7 C8 1.378(4)
C12 C17 1.371(4)
C12 C13 1.370(4)
C12 Se1A 1.956(6)
C8 H8 0.9300
C18 H18A 0.9700
C18 H18B 0.9700
C10 H10 0.9300
C10 C11 1.377(4)
C11 H11 0.9300
C17 H17 0.9300
C17 C16 1.379(4)
C20 C3 1.381(5)
C20 N3 1.467(6)
C20 N3A 1.467(6)
C3 H3 0.9300
C19 H19A 0.9600
C19 H19B 0.9600
C19 H19C 0.9600
C16 H16 0.9300
C16 C15 1.355(5)
C15 C14 1.364(5)
C15 C24 1.535(5)
C13 H13 0.9300
C13 C14 1.381(5)
C14 H14 0.9300
C25 H25A 0.9600
C25 H25B 0.9600
C25 H25C 0.9600
C25 C24 1.401(6)
C24 H24A 0.9700
C24 H24B 0.9700
O1 N3 1.210(4)
N3 O2 1.210(4)
O2A N3A 1.210(4)
N3A O1A 1.210(5)

loop_
_geom_torsion_atom_site_label_1
_geom_torsion_atom_site_label_2
_geom_torsion_atom_site_label_3
_geom_torsion_atom_site_label_4
_geom_torsion
Se1 C4 C20 C3 -177.9(3)
Se1 C4 C20 N3 -2.3(6)
Se1 C12 C17 C16 -175.3(3)
Se1 C12 C13 C14 176.7(3)
N2 C4 C20 C3 0.3(4)
N2 C4 C20 N3 176.0(4)
N2 C4 C20 N3A -171(2)
N2 C4 Se1A C12 94.7(6)
N2 N1 C3 C20 0.9(4)
C4 Se1 C12 C17 7.1(4)
C4 Se1 C12 C13 -167.8(3)
C4 N2 N1 C3 -0.7(3)
C4 N2 C18 C5 77.3(3)
C4 C20 C3 N1 -0.8(4)
C4 C20 N3 O1 15.7(9)
C4 C20 N3 O2 -166.2(6)
C4 C20 N3A O2A -175(2)
C4 C20 N3A O1A 2(4)
N1 N2 C4 Se1 178.9(2)
N1 N2 C4 C20 0.2(3)
N1 N2 C4 Se1A 175.3(3)
N1 N2 C18 C5 -95.4(3)
C5 C7 C8 C9 0.5(5)
C9 C10 C11 C5 0.0(5)
C7 C5 C18 N2 46.9(4)
C7 C5 C11 C10 0.6(4)
C12 C17 C16 C15 0.4(6)
C12 C13 C14 C15 -2.0(7)
C8 C9 C10 C11 -0.4(5)
C18 N2 C4 Se1 5.9(4)
C18 N2 C4 C20 -172.8(3)
C18 N2 C4 Se1A 2.3(5)
C18 N2 N1 C3 173.0(3)
C18 C5 C7 C8 176.7(3)
C18 C5 C11 C10 -177.0(3)
C10 C9 C8 C7 0.2(4)
C11 C5 C7 C8 -0.8(4)
C11 C5 C18 N2 -135.7(3)
C17 C12 C13 C14 1.3(6)
C17 C16 C15 C14 -1.1(6)
C17 C16 C15 C24 179.4(4)
C20 C4 Se1A C12 -91.3(7)
C3 C20 N3 O1 -169.8(6)
C3 C20 N3 O2 8.3(10)
C3 C20 N3A O2A 14(3)
C3 C20 N3A O1A -169(2)
C19 C9 C8 C7 179.7(3)
C19 C9 C10 C11 -180.0(3)
C16 C15 C14 C13 1.9(7)
C16 C15 C24 C25 87.5(6)
C13 C12 C17 C16 -0.5(5)
C14 C15 C24 C25 -92.0(6)
C24 C15 C14 C13 -178.6(4)
N3 C20 C3 N1 -175.9(5)
N3A C20 C3 N1 174.5(11)
Se1A C4 C20 C3 -174.9(3)
Se1A C4 C20 N3A 14(2)
Se1A C12 C17 C16 173.5(5)
Se1A C12 C13 C14 -172.7(6)
